data_1513053
loop_
_publ_author_name
'Ivanova, Bojidarka'
'Spiteller, Michael'

_publ_section_title
;
 Organometallic silver(I) and zinc(II) catalysing coupling processes of
 polysubstituted benzoic acids
;
_journal_name_full 'Chemical Engineering Journal'
_journal_page_first 118
_journal_paper_doi 10.1016/j.cej.2013.07.089
_journal_volume 232
_journal_year 2013
_chemical_formula_moiety '2(C9 H5 O6), C3 H12 N2, H2 O, 0.5(O2)'
_chemical_formula_sum 'C21 H24 N2 O14'
_chemical_formula_weight 528.42
_space_group_IT_number 14
_symmetry_cell_setting monoclinic
_symmetry_space_group_name_Hall '-P 2ybc'
_symmetry_space_group_name_H-M 'P 1 21/c 1'
_atom_sites_solution_hydrogens geom
_atom_sites_solution_primary direct
_atom_sites_solution_secondary difmap
_audit_creation_method SHELXL-97
_cell_angle_alpha 90.00
_cell_angle_beta 98.293(5)
_cell_angle_gamma 90.00
_cell_formula_units_Z 4
_cell_length_a 6.6876(10)
_cell_length_b 25.062(4)
_cell_length_c 13.824(2)
_cell_measurement_temperature 198(2)
_cell_volume 2292.7(6)
_computing_cell_refinement 'Bruker SAINT'
_computing_data_collection 'Bruker GIS'
_computing_data_reduction 'Bruker SAINT'
_computing_molecular_graphics 'Bruker APEX2'
_computing_structure_refinement 'SHELXL-97 (Sheldrick, 2008)'
_computing_structure_solution 'SHELXS-97 (Sheldrick, 2008)'
_diffrn_ambient_temperature 198(2)
_diffrn_measured_fraction_theta_full 0.997
_diffrn_measured_fraction_theta_max 0.997
_diffrn_measurement_device_type 'Bruker SMART X2S'
_diffrn_measurement_method '\w scans'
_diffrn_radiation_monochromator 'doubly curved silicon crystal'
_diffrn_radiation_source 'micro-focus sealed tube'
_diffrn_radiation_type MoK\a
_diffrn_radiation_wavelength 0.71073
_diffrn_reflns_av_R_equivalents 0.0607
_diffrn_reflns_av_sigmaI/netI 0.0663
_diffrn_reflns_limit_h_max 7
_diffrn_reflns_limit_h_min -7
_diffrn_reflns_limit_k_max 29
_diffrn_reflns_limit_k_min -28
_diffrn_reflns_limit_l_max 16
_diffrn_reflns_limit_l_min -16
_diffrn_reflns_number 14232
_diffrn_reflns_theta_full 25.04
_diffrn_reflns_theta_max 25.04
_diffrn_reflns_theta_min 1.63
_exptl_absorpt_coefficient_mu 0.131
_exptl_absorpt_correction_T_max 0.9768
_exptl_absorpt_correction_T_min 0.9434
_exptl_absorpt_correction_type multi-scan
_exptl_crystal_colour colorless
_exptl_crystal_density_diffrn 1.531
_exptl_crystal_density_method 'not measured'
_exptl_crystal_description plate
_exptl_crystal_F_000 1104
_exptl_crystal_size_max 0.45
_exptl_crystal_size_mid 0.22
_exptl_crystal_size_min 0.18
_refine_diff_density_max 0.275
_refine_diff_density_min -0.279
_refine_diff_density_rms 0.066
_refine_ls_extinction_method none
_refine_ls_goodness_of_fit_ref 1.049
_refine_ls_hydrogen_treatment mixed
_refine_ls_matrix_type full
_refine_ls_number_parameters 363
_refine_ls_number_reflns 4031
_refine_ls_number_restraints 0
_refine_ls_restrained_S_all 1.049
_refine_ls_R_factor_all 0.1006
_refine_ls_R_factor_gt 0.0578
_refine_ls_shift/su_max 0.018
_refine_ls_shift/su_mean 0.009
_refine_ls_structure_factor_coef Fsqd
_refine_ls_weighting_details 'calc w=1/[\s^2^(Fo^2^)+(0.1104P)^2^+0.0000P] where P=(Fo^2^+2Fc^2^)/3'
_refine_ls_weighting_scheme calc
_refine_ls_wR_factor_gt 0.1663
_refine_ls_wR_factor_ref 0.1997
_reflns_number_gt 2531
_reflns_number_total 4031
_reflns_threshold_expression >2sigma(I)
_cod_data_source_file struct-161.cif
_cod_data_source_block bi161
_cod_depositor_comments
;
The following automatic conversions were performed:

'_symmetry_cell_setting' value 'Monoclinic' changed to 'monoclinic'
according to the built-in table from CIF Core dictionary named
'cif_core.dic' version 2.4.1 from 2010-06-29.

Automatic conversion script
Id: cif_fix_values 1891 2012-01-12 08:04:46Z andrius 
;
_cod_original_cell_volume 2292.7(7)
_cod_original_sg_symbol_H-M 'P 21/c'
_cod_database_code 1513053

loop_
_symmetry_equiv_pos_as_xyz
'x, y, z'
'-x, y+1/2, -z+1/2'
'-x, -y, -z'
'x, -y-1/2, z-1/2'

loop_
_atom_site_label
_atom_site_type_symbol
_atom_site_fract_x
_atom_site_fract_y
_atom_site_fract_z
_atom_site_U_iso_or_equiv
_atom_site_adp_type
_atom_site_occupancy
_atom_site_symmetry_multiplicity
_atom_site_calc_flag
_atom_site_refinement_flags
O1 O -0.2256(4) 0.77467(9) 1.14889(16) 0.0453(7) Uani 1 1 d .
H1 H -0.2096 0.7585 1.2027 0.068 Uiso 1 1 calc R
O1S O -0.0430(5) 0.57314(12) 0.9117(2) 0.0487(7) Uani 1 1 d .
O2 O -0.2272(4) 1.00318(10) 0.83088(19) 0.0531(7) Uani 1 1 d .
O3 O -0.1301(4) 0.84469(10) 1.24372(16) 0.0452(7) Uani 1 1 d .
O4 O -0.2269(4) 0.77407(9) 0.81664(16) 0.0418(6) Uani 1 1 d .
O5 O -0.2621(4) 0.84296(10) 0.71838(16) 0.0455(7) Uani 1 1 d .
O6 O -0.2607(4) 0.93855(12) 0.72359(18) 0.0498(7) Uani 1 1 d .
O7 O 0.2587(4) 0.77238(9) 1.03300(16) 0.0445(7) Uani 1 1 d .
H2 H 0.2748 0.7569 1.0874 0.067 Uiso 1 1 calc R
O8 O 0.2524(4) 1.00453(10) 0.7194(2) 0.0578(8) Uani 1 1 d .
O9 O 0.1931(5) 0.94141(13) 0.61061(19) 0.0604(8) Uani 1 1 d .
O10 O 0.1640(4) 0.84594(10) 0.60021(17) 0.0489(7) Uani 1 1 d .
O11 O 0.2565(4) 0.77695(10) 0.69459(17) 0.0530(7) Uani 1 1 d .
O12 O 0.3320(4) 0.84371(10) 1.12622(16) 0.0458(7) Uani 1 1 d .
C1 C -0.2334(5) 0.95561(14) 0.8118(2) 0.0333(8) Uani 1 1 d .
C2 C -0.2389(5) 0.82345(13) 0.8035(2) 0.0296(8) Uani 1 1 d .
C3 C 0.2961(5) 0.82304(13) 1.0457(2) 0.0303(8) Uani 1 1 d .
C4 C 0.2903(4) 0.85458(12) 0.9540(2) 0.0261(7) Uani 1 1 d .
C5 C 0.2229(5) 0.82514(14) 0.6838(2) 0.0324(8) Uani 1 1 d .
C6 C 0.4498(5) 0.66317(15) 0.8940(3) 0.0442(9) Uani 1 1 d .
H3 H 0.4609 0.6892 0.8412 0.053 Uiso 1 1 calc R
H4 H 0.3168 0.6686 0.9161 0.053 Uiso 1 1 calc R
C7 C -0.1763(5) 0.82481(13) 1.1632(2) 0.0293(7) Uani 1 1 d .
C8 C -0.1855(4) 0.85654(12) 1.0715(2) 0.0244(7) Uani 1 1 d .
C9 C -0.2095(4) 0.83164(12) 0.9817(2) 0.0259(7) Uani 1 1 d .
H5 H -0.2184 0.7938 0.9798 0.031 Uiso 1 1 calc R
C10 C -0.2215(4) 0.85928(12) 0.8931(2) 0.0232(7) Uani 1 1 d .
C11 C -0.2121(4) 0.91584(12) 0.8968(2) 0.0235(7) Uani 1 1 d .
C12 C -0.1844(5) 0.94030(12) 0.9886(2) 0.0284(7) Uani 1 1 d .
H6 H -0.1750 0.9781 0.9918 0.034 Uiso 1 1 calc R
C13 C -0.1701(5) 0.91180(12) 1.0746(2) 0.0296(7) Uani 1 1 d .
H7 H -0.1497 0.9299 1.1356 0.035 Uiso 1 1 calc R
C14 C 0.2638(4) 0.83020(13) 0.8629(2) 0.0280(7) Uani 1 1 d .
H8 H 0.2552 0.7924 0.8594 0.034 Uiso 1 1 calc R
C15 C 0.2491(4) 0.85972(12) 0.7754(2) 0.0257(7) Uani 1 1 d .
C16 C 0.2605(4) 0.91596(13) 0.7820(2) 0.0275(7) Uani 1 1 d .
C17 C 0.2364(5) 0.95692(15) 0.6997(3) 0.0396(9) Uani 1 1 d .
C18 C 0.3073(4) 0.90983(13) 0.9597(2) 0.0298(8) Uani 1 1 d .
H9 H 0.3281 0.9270 1.0216 0.036 Uiso 1 1 calc R
C19 C 0.2937(5) 0.93975(13) 0.8750(2) 0.0303(8) Uani 1 1 d .
H10 H 0.3072 0.9774 0.8798 0.036 Uiso 1 1 calc R
N1 N 0.2712(4) 0.59383(11) 0.7860(2) 0.0374(7) Uani 1 1 d .
H11 H 0.1638 0.5947 0.8195 0.056 Uiso 1 1 calc R
H12 H 0.2827 0.5606 0.7608 0.056 Uiso 1 1 calc R
H13 H 0.2524 0.6181 0.7365 0.056 Uiso 1 1 calc R
C20 C 0.4568(5) 0.60695(13) 0.8525(3) 0.0428(9) Uani 1 1 d .
H14 H 0.5743 0.6039 0.8167 0.051 Uiso 1 1 calc R
H15 H 0.4753 0.5809 0.9069 0.051 Uiso 1 1 calc R
C21 C 0.6130(6) 0.67457(16) 0.9780(3) 0.0470(10) Uani 1 1 d .
H17 H 0.5822 0.7087 1.0088 0.056 Uiso 1 1 calc R
H18 H 0.6129 0.6460 1.0275 0.056 Uiso 1 1 calc R
N2 N 0.8190(4) 0.67805(11) 0.9484(2) 0.0404(8) Uani 1 1 d .
H19 H 0.8492 0.6467 0.9208 0.061 Uiso 1 1 calc R
H20 H 0.9115 0.6847 1.0020 0.061 Uiso 1 1 calc R
H21 H 0.8216 0.7050 0.9044 0.061 Uiso 1 1 calc R
OS2 O 0.3712(15) 0.4904(6) 0.9584(9) 0.108(4) Uani 0.50 1 d P
OS3 O 0.2474(15) 0.4871(5) 0.9522(8) 0.091(3) Uani 0.50 1 d P
H22 H -0.115(6) 0.5482(18) 0.864(3) 0.063(13) Uiso 1 1 d .
H23 H -0.260(7) 0.905(2) 0.723(3) 0.074(15) Uiso 1 1 d .
H24 H 0.173(7) 0.907(2) 0.611(4) 0.090(18) Uiso 1 1 d .
H25 H 0.008(11) 0.549(3) 0.937(6) 0.15(4) Uiso 1 1 d .

loop_
_atom_site_aniso_label
_atom_site_aniso_U_11
_atom_site_aniso_U_22
_atom_site_aniso_U_33
_atom_site_aniso_U_23
_atom_site_aniso_U_13
_atom_site_aniso_U_12
O1 0.0832(19) 0.0263(14) 0.0236(12) 0.0067(10) -0.0022(13) -0.0063(13)
O1S 0.0614(18) 0.0366(17) 0.0445(17) -0.0025(13) -0.0052(14) -0.0009(14)
O2 0.088(2) 0.0234(14) 0.0452(16) 0.0118(11) 0.0012(14) 0.0002(13)
O3 0.0723(18) 0.0395(15) 0.0217(13) -0.0013(10) -0.0006(12) -0.0112(12)
O4 0.0708(17) 0.0281(14) 0.0255(12) -0.0074(10) 0.0032(11) 0.0017(12)
O5 0.0733(18) 0.0396(15) 0.0219(13) -0.0023(11) 0.0013(12) 0.0026(12)
O6 0.087(2) 0.0350(16) 0.0261(14) 0.0075(12) 0.0035(13) 0.0031(14)
O7 0.0761(18) 0.0304(14) 0.0259(13) 0.0051(10) 0.0041(13) 0.0007(12)
O8 0.094(2) 0.0307(16) 0.0453(17) 0.0069(12) 0.0004(15) -0.0003(14)
O9 0.103(2) 0.0427(18) 0.0305(15) 0.0088(13) -0.0070(14) 0.0000(17)
O10 0.0748(19) 0.0437(16) 0.0236(13) 0.0021(11) -0.0088(12) 0.0023(13)
O11 0.097(2) 0.0326(16) 0.0277(13) -0.0059(11) 0.0024(13) 0.0054(14)
O12 0.0677(17) 0.0462(16) 0.0226(13) -0.0038(11) 0.0033(12) 0.0019(13)
C1 0.0356(19) 0.030(2) 0.034(2) 0.0080(15) 0.0038(15) 0.0005(15)
C2 0.0343(19) 0.0311(19) 0.0223(17) -0.0015(14) 0.0005(14) 0.0023(15)
C3 0.0339(19) 0.0298(19) 0.0268(18) 0.0029(14) 0.0030(14) 0.0089(15)
C4 0.0248(17) 0.0305(18) 0.0232(17) -0.0017(13) 0.0038(13) 0.0031(13)
C5 0.0385(19) 0.035(2) 0.0234(18) -0.0033(14) 0.0037(14) -0.0026(16)
C6 0.048(2) 0.040(2) 0.045(2) -0.0158(17) 0.0085(18) -0.0043(17)
C7 0.0350(18) 0.0295(19) 0.0220(17) -0.0027(14) -0.0010(14) -0.0012(15)
C8 0.0264(17) 0.0250(18) 0.0213(16) -0.0011(13) 0.0015(13) -0.0022(13)
C9 0.0315(17) 0.0200(17) 0.0254(17) -0.0001(13) 0.0013(14) 0.0010(13)
C10 0.0228(16) 0.0248(17) 0.0218(16) -0.0001(13) 0.0022(13) 0.0010(13)
C11 0.0204(15) 0.0236(17) 0.0260(17) 0.0007(13) 0.0014(13) 0.0011(13)
C12 0.0361(18) 0.0176(16) 0.0307(18) 0.0001(13) 0.0021(14) -0.0009(13)
C13 0.0372(18) 0.0249(17) 0.0259(18) -0.0046(13) 0.0023(15) -0.0024(14)
C14 0.0304(17) 0.0247(17) 0.0279(17) -0.0014(13) 0.0009(14) 0.0019(14)
C15 0.0246(17) 0.0274(18) 0.0248(17) -0.0010(13) 0.0028(13) 0.0021(13)
C16 0.0252(17) 0.0280(18) 0.0286(18) 0.0028(14) 0.0014(14) 0.0029(14)
C17 0.049(2) 0.034(2) 0.034(2) 0.0049(16) 0.0008(17) 0.0031(17)
C18 0.0334(18) 0.0302(19) 0.0247(17) -0.0052(14) 0.0005(14) 0.0040(14)
C19 0.0325(18) 0.0249(18) 0.0330(19) -0.0027(14) 0.0025(15) 0.0025(14)
N1 0.0490(18) 0.0285(16) 0.0333(16) -0.0056(12) 0.0016(14) -0.0044(13)
C20 0.051(2) 0.031(2) 0.043(2) 0.0003(16) -0.0073(18) -0.0016(17)
C21 0.059(3) 0.049(2) 0.035(2) -0.0151(18) 0.0131(18) -0.0138(19)
N2 0.0513(19) 0.0359(17) 0.0302(16) -0.0057(13) -0.0076(14) 0.0008(14)
OS2 0.098(7) 0.163(10) 0.069(6) -0.017(5) 0.031(7) 0.005(9)
OS3 0.107(7) 0.113(7) 0.053(5) -0.017(4) 0.014(7) 0.001(7)

loop_
_atom_type_symbol
_atom_type_description
_atom_type_scat_dispersion_real
_atom_type_scat_dispersion_imag
_atom_type_scat_source
C C 0.0033 0.0016 'International Tables Vol C Tables 4.2.6.8 and 6.1.1.4'
H H 0.0000 0.0000 'International Tables Vol C Tables 4.2.6.8 and 6.1.1.4'
N N 0.0061 0.0033 'International Tables Vol C Tables 4.2.6.8 and 6.1.1.4'
O O 0.0106 0.0060 'International Tables Vol C Tables 4.2.6.8 and 6.1.1.4'

loop_
_geom_angle_atom_site_label_1
_geom_angle_atom_site_label_2
_geom_angle_atom_site_label_3
_geom_angle
C7 O1 H1 109.5
H22 O1S H25 86(6)
C1 O6 H23 110(3)
C3 O7 H2 109.5
C17 O9 H24 108(3)
O2 C1 O6 121.9(3)
O2 C1 C11 118.2(3)
O6 C1 C11 119.9(3)
O4 C2 O5 121.0(3)
O4 C2 C10 118.0(3)
O5 C2 C10 121.0(3)
O12 C3 O7 123.1(3)
O12 C3 C4 121.9(3)
O7 C3 C4 114.9(3)
C14 C4 C18 119.3(3)
C14 C4 C3 121.5(3)
C18 C4 C3 119.2(3)
O11 C5 O10 122.4(3)
O11 C5 C15 117.3(3)
O10 C5 C15 120.2(3)
C21 C6 C20 114.1(3)
C21 C6 H3 108.7
C20 C6 H3 108.7
C21 C6 H4 108.7
C20 C6 H4 108.7
H3 C6 H4 107.6
O3 C7 O1 123.8(3)
O3 C7 C8 122.2(3)
O1 C7 C8 113.9(3)
C9 C8 C13 118.5(3)
C9 C8 C7 120.7(3)
C13 C8 C7 120.8(3)
C8 C9 C10 123.3(3)
C8 C9 H5 118.4
C10 C9 H5 118.4
C9 C10 C11 117.8(3)
C9 C10 C2 114.1(3)
C11 C10 C2 128.1(3)
C12 C11 C10 118.1(3)
C12 C11 C1 113.4(3)
C10 C11 C1 128.6(3)
C13 C12 C11 122.6(3)
C13 C12 H6 118.7
C11 C12 H6 118.7
C12 C13 C8 119.7(3)
C12 C13 H7 120.2
C8 C13 H7 120.2
C4 C14 C15 122.1(3)
C4 C14 H8 118.9
C15 C14 H8 118.9
C14 C15 C16 118.1(3)
C14 C15 C5 113.6(3)
C16 C15 C5 128.3(3)
C19 C16 C15 118.8(3)
C19 C16 C17 112.5(3)
C15 C16 C17 128.7(3)
O8 C17 O9 120.5(3)
O8 C17 C16 119.6(3)
O9 C17 C16 119.8(3)
C19 C18 C4 119.8(3)
C19 C18 H9 120.1
C4 C18 H9 120.1
C18 C19 C16 121.8(3)
C18 C19 H10 119.1
C16 C19 H10 119.1
C20 N1 H11 109.5
C20 N1 H12 109.5
H11 N1 H12 109.5
C20 N1 H13 109.5
H11 N1 H13 109.5
H12 N1 H13 109.5
N1 C20 C6 111.9(3)
N1 C20 H14 109.2
C6 C20 H14 109.2
N1 C20 H15 109.2
C6 C20 H15 109.2
H14 C20 H15 107.9
N2 C21 C6 113.3(3)
N2 C21 H17 108.9
C6 C21 H17 108.9
N2 C21 H18 108.9
C6 C21 H18 108.9
H17 C21 H18 107.7
C21 N2 H19 109.5
C21 N2 H20 109.5
H19 N2 H20 109.5
C21 N2 H21 109.5
H19 N2 H21 109.5
H20 N2 H21 109.5

loop_
_geom_bond_atom_site_label_1
_geom_bond_atom_site_label_2
_geom_bond_distance
O1 C7 1.307(4)
O1 H1 0.8400
O1S H22 0.98(5)
O1S H25 0.76(7)
O2 C1 1.220(4)
O3 C7 1.218(4)
O4 C2 1.252(4)
O5 C2 1.263(4)
O6 C1 1.280(4)
O6 H23 0.84(5)
O7 C3 1.301(4)
O7 H2 0.8400
O8 C17 1.225(4)
O9 C17 1.284(4)
O9 H24 0.87(5)
O10 C5 1.277(4)
O11 C5 1.233(4)
O12 C3 1.219(4)
C1 C11 1.532(4)
C2 C10 1.521(4)
C3 C4 1.490(4)
C4 C14 1.388(4)
C4 C18 1.391(4)
C5 C15 1.523(4)
C6 C21 1.501(5)
C6 C20 1.525(5)
C6 H3 0.9900
C6 H4 0.9900
C7 C8 1.490(4)
C8 C9 1.378(4)
C8 C13 1.389(4)
C9 C10 1.399(4)
C9 H5 0.9500
C10 C11 1.419(4)
C11 C12 1.397(4)
C12 C13 1.378(4)
C12 H6 0.9500
C13 H7 0.9500
C14 C15 1.409(4)
C14 H8 0.9500
C15 C16 1.414(4)
C16 C19 1.406(4)
C16 C17 1.524(5)
C18 C19 1.382(4)
C18 H9 0.9500
C19 H10 0.9500
N1 C20 1.471(4)
N1 H11 0.9100
N1 H12 0.9100
N1 H13 0.9100
C20 H14 0.9900
C20 H15 0.9900
C21 N2 1.495(4)
C21 H17 0.9900
C21 H18 0.9900
N2 H19 0.9100
N2 H20 0.9100
N2 H21 0.9100
OS2 OS3 0.824(10)
